data_7039412
loop_
_publ_author_name
'Mahmoudi, Ghodrat'
'Bauz\'a, Antonio'
'Amini, Mojtaba'
'Molins, Elies'
'Mague, Joel T.'
'Frontera, Antonio'

_publ_section_title
;
 On the importance of tetrel bonding interactions in lead(ii) complexes
 with (iso)nicotinohydrazide based ligands and several anions.
;
_journal_issue 26
_journal_name_full 'Dalton transactions (Cambridge, England : 2003)'
_journal_page_first 10708
_journal_page_last 10716
_journal_paper_doi 10.1039/c6dt01947a
_journal_volume 45
_journal_year 2016
_chemical_formula_sum 'C15 H14 N4 O3 Pb'
_chemical_formula_weight 505.49
_space_group_crystal_system monoclinic
_space_group_IT_number 14
_space_group_name_Hall '-P 2yn'
_space_group_name_H-M_alt 'P 1 21/n 1'
_symmetry_space_group_name_Hall '-P 2yn'
_symmetry_space_group_name_H-M 'P 1 21/n 1'
_atom_sites_solution_hydrogens geom
_atom_sites_solution_primary direct
_atom_sites_solution_secondary difmap
_audit_creation_method 'APEX2 v2010.1-2'
_audit_update_record
;
2016-05-16 deposited with the CCDC.
2016-06-01 downloaded from the CCDC.
;
_cell_angle_alpha 90
_cell_angle_beta 98.541(7)
_cell_angle_gamma 90
_cell_formula_units_Z 4
_cell_length_a 7.4569(15)
_cell_length_b 13.319(3)
_cell_length_c 15.894(4)
_cell_measurement_reflns_used 2224
_cell_measurement_temperature 300.(2)
_cell_measurement_theta_max 24.8679
_cell_measurement_theta_min 2.5916
_cell_volume 1561.1(6)
_computing_cell_refinement 'SAINT V7.68A (Bruker AXS, 2009)'
_computing_data_reduction 'SAINT V7.68A (Bruker AXS, 2009)'
_computing_structure_refinement 'SHELXL-97 (Sheldrick, 2008)'
_computing_structure_solution 'SHELXS-97 (Sheldrick, 2008)'
_diffrn_ambient_temperature 300.(2)
_diffrn_detector_area_resol_mean 8.3330
_diffrn_measured_fraction_theta_full 0.982
_diffrn_measured_fraction_theta_max 0.982
_diffrn_measurement_device_type 'Bruker AXS Smart CCD'
_diffrn_measurement_method '\f and \w scans'
_diffrn_radiation_source graphite
_diffrn_radiation_type MoK\a
_diffrn_radiation_wavelength 0.71073
_diffrn_reflns_av_R_equivalents 0.0764
_diffrn_reflns_av_sigmaI/netI 0.0648
_diffrn_reflns_limit_h_max 8
_diffrn_reflns_limit_h_min -8
_diffrn_reflns_limit_k_max 15
_diffrn_reflns_limit_k_min -15
_diffrn_reflns_limit_l_max 18
_diffrn_reflns_limit_l_min -18
_diffrn_reflns_number 9580
_diffrn_reflns_theta_full 25.12
_diffrn_reflns_theta_max 25.12
_diffrn_reflns_theta_min 2.00
_exptl_absorpt_coefficient_mu 10.827
_exptl_absorpt_correction_T_max 0.7451
_exptl_absorpt_correction_T_min 0.5597
_exptl_absorpt_correction_type multi-scan
_exptl_absorpt_process_details 'SADABS V2008/1 (Bruker AXS)'
_exptl_crystal_colour 'clear yellow'
_exptl_crystal_density_diffrn 2.151
_exptl_crystal_density_method 'not measured'
_exptl_crystal_description Block
_exptl_crystal_F_000 952
_exptl_crystal_size_max 0.16
_exptl_crystal_size_mid 0.14
_exptl_crystal_size_min 0.11
_refine_diff_density_max 0.753
_refine_diff_density_min -0.865
_refine_ls_extinction_method none
_refine_ls_goodness_of_fit_ref 1.065
_refine_ls_hydrogen_treatment constr
_refine_ls_matrix_type full
_refine_ls_number_parameters 210
_refine_ls_number_reflns 2718
_refine_ls_number_restraints 0
_refine_ls_restrained_S_all 1.065
_refine_ls_R_factor_all 0.0560
_refine_ls_R_factor_gt 0.0308
_refine_ls_shift/su_max 0.001
_refine_ls_shift/su_mean 0.000
_refine_ls_structure_factor_coef Fsqd
_refine_ls_weighting_details 'calc w=1/[\s^2^(Fo^2^)+(0.0485P)^2^+0.0000P] where P=(Fo^2^+2Fc^2^)/3'
_refine_ls_weighting_scheme calc
_refine_ls_wR_factor_gt 0.0704
_refine_ls_wR_factor_ref 0.0963
_reflns_number_gt 1988
_reflns_number_total 2718
_reflns_threshold_expression >2sigma(I)
_cod_data_source_file c6dt01947a2.cif
_cod_data_source_block I
_cod_depositor_comments 'Adding full bibliography for 7039409--7039412.cif.'
_cod_database_code 7039412

loop_
_space_group_symop_operation_xyz
'x, y, z'
'-x+1/2, y+1/2, -z+1/2'
'-x, -y, -z'
'x-1/2, -y-1/2, z-1/2'

loop_
_atom_site_type_symbol
_atom_site_label
_atom_site_fract_x
_atom_site_fract_y
_atom_site_fract_z
_atom_site_U_iso_or_equiv
_atom_site_adp_type
_atom_site_calc_flag
_atom_site_refinement_flags
_atom_site_occupancy
Pb Pb1 0.07711(5) 0.29983(2) 1.00539(2) 0.03739(14) Uani d . 1
N N1 0.2053(9) 0.4660(5) 0.9817(4) 0.0322(17) Uani d . 1
O O3 0.1941(10) 0.3897(4) 1.1338(4) 0.0467(17) Uani d . 1
N N3 0.1104(11) 0.3433(5) 0.8488(5) 0.0382(19) Uani d . 1
C C12 0.3128(12) 0.5401(6) 1.2033(5) 0.032(2) Uani d . 1
N N4 0.2591(10) 0.5275(5) 1.0516(4) 0.0338(17) Uani d . 1
C C1 0.0534(17) 0.3149(8) 0.6999(7) 0.059(3) Uani d . 1
H H1 0.0078 0.2727 0.6551 0.071 Uiso calc R 1
C C2 0.0533(15) 0.2849(8) 0.7835(7) 0.055(3) Uani d . 1
H H2A 0.0112 0.221 0.7937 0.066 Uiso calc R 1
C C5 0.2492(11) 0.4802(6) 1.1239(5) 0.0299(18) Uani d . 1
C C4 0.2308(11) 0.5013(6) 0.9082(6) 0.034(2) Uani d . 1
C C3 0.1728(13) 0.4367(6) 0.8343(6) 0.038(2) Uani d . 1
C C9 0.3148(13) 0.6010(7) 0.8971(6) 0.045(2) Uani d . 1
H H9A 0.2224 0.6478 0.8742 0.067 Uiso calc R 1
H H9B 0.4022 0.5946 0.8587 0.067 Uiso calc R 1
H H9C 0.3738 0.6247 0.9512 0.067 Uiso calc R 1
C C8 0.3748(14) 0.6383(6) 1.1977(6) 0.042(2) Uani d . 1
H H8 0.382 0.6674 1.1451 0.05 Uiso calc R 1
C C14 0.3153(13) 0.5006(7) 1.2822(6) 0.042(2) Uani d . 1
H H14 0.2787 0.4347 1.2888 0.051 Uiso calc R 1
N N5 0.4275(13) 0.6546(6) 1.3491(5) 0.052(2) Uani d . 1
C C16 0.4248(15) 0.6908(7) 1.2713(6) 0.049(3) Uani d . 1
H H16 0.4597 0.7574 1.2664 0.059 Uiso calc R 1
C C13 0.3732(16) 0.5602(8) 1.3531(6) 0.054(3) Uani d . 1
H H13 0.3739 0.5318 1.4066 0.065 Uiso calc R 1
C C11 0.1830(15) 0.4685(8) 0.7507(6) 0.051(3) Uani d . 1
H H11 0.2317 0.5311 0.7411 0.061 Uiso calc R 1
C C10 0.1213(17) 0.4075(9) 0.6838(6) 0.063(3) Uani d . 1
H H10 0.1252 0.4283 0.6283 0.075 Uiso calc R 1
O O1 0.3690(10) 0.2499(5) 1.0048(4) 0.0486(18) Uani d . 1
O O2 0.2330(12) 0.1227(5) 0.9340(5) 0.071(2) Uani d . 1
C C17 0.3721(16) 0.1688(7) 0.9608(6) 0.048(3) Uani d . 1
C C18 0.5574(17) 0.1325(8) 0.9447(7) 0.061(3) Uani d . 1
H H18A 0.5667 0.0614 0.9543 0.092 Uiso calc R 1
H H18B 0.6502 0.1661 0.9828 0.092 Uiso calc R 1
H H18C 0.5723 0.147 0.887 0.092 Uiso calc R 1

loop_
_atom_site_aniso_label
_atom_site_aniso_U_11
_atom_site_aniso_U_22
_atom_site_aniso_U_33
_atom_site_aniso_U_12
_atom_site_aniso_U_13
_atom_site_aniso_U_23
Pb1 0.0410(2) 0.03050(19) 0.0395(2) -0.00518(17) 0.00195(14) -0.00266(15)
N1 0.030(4) 0.034(4) 0.030(4) -0.007(3) -0.005(3) -0.006(3)
O3 0.068(5) 0.030(3) 0.041(4) -0.007(3) 0.005(3) 0.002(3)
N3 0.041(5) 0.035(4) 0.036(4) 0.001(3) -0.002(3) -0.007(3)
C12 0.033(5) 0.026(4) 0.038(5) -0.001(4) 0.007(4) -0.006(4)
N4 0.038(5) 0.034(4) 0.028(4) 0.001(3) 0.001(3) -0.003(3)
C1 0.067(8) 0.064(7) 0.042(6) 0.026(6) -0.010(5) -0.014(5)
C2 0.054(7) 0.053(6) 0.053(6) 0.014(5) -0.009(5) -0.014(5)
C5 0.029(5) 0.034(4) 0.027(4) -0.002(4) 0.005(4) -0.002(3)
C4 0.033(5) 0.033(4) 0.037(5) 0.007(4) 0.010(4) 0.002(4)
C3 0.039(6) 0.039(5) 0.034(5) 0.009(4) 0.004(4) 0.001(4)
C9 0.038(6) 0.048(5) 0.048(5) -0.008(5) 0.009(5) 0.008(5)
C8 0.058(7) 0.035(4) 0.030(5) 0.000(5) -0.002(4) -0.006(4)
C14 0.057(6) 0.040(5) 0.030(5) 0.006(5) 0.008(4) -0.003(4)
N5 0.063(7) 0.050(5) 0.043(5) 0.005(5) 0.001(4) -0.015(4)
C16 0.059(7) 0.039(5) 0.047(6) 0.000(5) -0.001(5) -0.011(4)
C13 0.064(8) 0.062(6) 0.034(5) 0.005(6) 0.004(5) -0.003(5)
C11 0.059(7) 0.058(6) 0.037(5) 0.017(5) 0.009(5) -0.001(5)
C10 0.080(9) 0.076(8) 0.030(5) 0.030(7) 0.002(5) 0.002(5)
O1 0.062(5) 0.039(4) 0.042(4) 0.007(3) 0.000(3) -0.012(3)
O2 0.073(6) 0.052(4) 0.086(6) -0.006(4) 0.001(5) -0.027(4)
C17 0.066(8) 0.041(5) 0.039(5) 0.000(5) 0.014(5) 0.000(4)
C18 0.083(9) 0.050(6) 0.058(7) 0.006(6) 0.035(6) 0.001(5)

loop_
_atom_type_symbol
_atom_type_description
_atom_type_scat_dispersion_real
_atom_type_scat_dispersion_imag
_atom_type_scat_source
C C 0.0033 0.0016 'International Tables Vol C Tables 4.2.6.8 and 6.1.1.4'
H H 0.0000 0.0000 'International Tables Vol C Tables 4.2.6.8 and 6.1.1.4'
N N 0.0061 0.0033 'International Tables Vol C Tables 4.2.6.8 and 6.1.1.4'
O O 0.0106 0.0060 'International Tables Vol C Tables 4.2.6.8 and 6.1.1.4'
Pb Pb -3.3944 10.1111 'International Tables Vol C Tables 4.2.6.8 and 6.1.1.4'

loop_
_geom_angle_atom_site_label_1
_geom_angle_atom_site_label_2
_geom_angle_atom_site_label_3
_geom_angle
O1 Pb1 O3 85.6(2)
O1 Pb1 N1 82.5(2)
O3 Pb1 N1 65.4(2)
O1 Pb1 N3 80.4(2)
O3 Pb1 N3 128.6(2)
N1 Pb1 N3 63.9(2)
C4 N1 N4 116.2(7)
C4 N1 Pb1 125.1(5)
N4 N1 Pb1 118.7(5)
C5 O3 Pb1 116.2(5)
C2 N3 C3 119.1(9)
C2 N3 Pb1 123.8(7)
C3 N3 Pb1 116.7(6)
C14 C12 C8 117.6(8)
C14 C12 C5 121.8(7)
C8 C12 C5 120.6(8)
C5 N4 N1 111.5(6)
C10 C1 C2 119.3(10)
N3 C2 C1 122.6(11)
O3 C5 N4 127.7(7)
O3 C5 C12 117.2(7)
N4 C5 C12 115.1(7)
N1 C4 C3 116.2(8)
N1 C4 C9 123.3(8)
C3 C4 C9 120.5(8)
N3 C3 C11 120.2(8)
N3 C3 C4 117.9(8)
C11 C3 C4 121.8(8)
C16 C8 C12 118.4(9)
C12 C14 C13 119.2(9)
C16 N5 C13 115.3(9)
N5 C16 C8 125.3(9)
N5 C13 C14 124.2(10)
C10 C11 C3 119.8(10)
C11 C10 C1 118.9(10)
C17 O1 Pb1 110.0(7)
O2 C17 O1 121.7(10)
O2 C17 C18 121.7(9)
O1 C17 C18 116.6(10)

loop_
_geom_bond_atom_site_label_1
_geom_bond_atom_site_label_2
_geom_bond_distance
Pb1 O1 2.277(7)
Pb1 O3 2.415(6)
Pb1 N1 2.462(7)
Pb1 N3 2.604(8)
N1 C4 1.300(11)
N1 N4 1.390(9)
O3 C5 1.290(10)
N3 C2 1.316(12)
N3 C3 1.359(11)
C12 C14 1.357(12)
C12 C8 1.395(12)
C12 C5 1.509(11)
N4 C5 1.322(10)
C1 C10 1.371(16)
C1 C2 1.388(16)
C4 C3 1.468(12)
C4 C9 1.489(12)
C3 C11 1.407(13)
C8 C16 1.367(12)
C14 C13 1.393(13)
N5 C16 1.324(13)
N5 C13 1.326(13)
C11 C10 1.363(14)
O1 C17 1.288(12)
O2 C17 1.226(13)
C17 C18 1.521(15)
